data_4350651
loop_
_publ_author_name
'Huang, Xiao-feng'
'Ma, Jing-xin'
'Liu, Wei-sheng'

_publ_section_title
;
 Lanthanide metalloligand strategy toward d-f heterometallic metal-organic
 frameworks: magnetism and symmetric-dependent luminescent properties.
;
_journal_issue 12
_journal_name_full 'Inorganic chemistry'
_journal_page_first 5922
_journal_page_last 5930
_journal_paper_doi 10.1021/ic403080n
_journal_volume 53
_journal_year 2014
_chemical_formula_sum 'C36 H54 Cd3 Dy2 O39'
_chemical_formula_weight 1773.02
_space_group_IT_number 192
_space_group_name_Hall '-P 6 2c'
_space_group_name_H-M_alt 'P 6/m c c'
_symmetry_cell_setting hexagonal
_symmetry_space_group_name_H-M 'P 6/m c c'
_atom_sites_solution_hydrogens geom
_atom_sites_solution_primary direct
_atom_sites_solution_secondary difmap
_audit_creation_method SHELXL-97
_cell_angle_alpha 90.00
_cell_angle_beta 90.00
_cell_angle_gamma 120.00
_cell_formula_units_Z 2
_cell_length_a 12.628(2)
_cell_length_b 12.628(2)
_cell_length_c 17.852(4)
_cell_measurement_temperature 293(2)
_cell_volume 2465.4(8)
_computing_structure_refinement 'SHELXL-97 (Sheldrick, 1997)'
_computing_structure_solution 'SHELXS-97 (Sheldrick, 1990)'
_diffrn_ambient_temperature 293(2)
_diffrn_measured_fraction_theta_full 0.962
_diffrn_measured_fraction_theta_max 0.962
_diffrn_radiation_monochromator graphite
_diffrn_radiation_source 'fine-focus sealed tube'
_diffrn_radiation_type MoK\a
_diffrn_radiation_wavelength 0.71073
_diffrn_reflns_av_R_equivalents 0.0439
_diffrn_reflns_av_sigmaI/netI 0.0185
_diffrn_reflns_limit_h_max 15
_diffrn_reflns_limit_h_min -15
_diffrn_reflns_limit_k_max 14
_diffrn_reflns_limit_k_min -16
_diffrn_reflns_limit_l_max 22
_diffrn_reflns_limit_l_min -23
_diffrn_reflns_number 12525
_diffrn_reflns_theta_full 27.47
_diffrn_reflns_theta_max 27.47
_diffrn_reflns_theta_min 1.86
_exptl_absorpt_coefficient_mu 4.408
_exptl_crystal_density_diffrn 2.423
_exptl_crystal_density_method 'not measured'
_exptl_crystal_F_000 1688
_refine_diff_density_max 5.079
_refine_diff_density_min -4.394
_refine_diff_density_rms 0.458
_refine_ls_extinction_method none
_refine_ls_goodness_of_fit_ref 1.060
_refine_ls_hydrogen_treatment mixed
_refine_ls_matrix_type full
_refine_ls_number_parameters 63
_refine_ls_number_reflns 953
_refine_ls_number_restraints 13
_refine_ls_restrained_S_all 1.059
_refine_ls_R_factor_all 0.0994
_refine_ls_R_factor_gt 0.0954
_refine_ls_shift/su_max 0.000
_refine_ls_shift/su_mean 0.000
_refine_ls_structure_factor_coef Fsqd
_refine_ls_weighting_details 'calc w=1/[\s^2^(Fo^2^)+(0.1740P)^2^+132.1587P] where P=(Fo^2^+2Fc^2^)/3'
_refine_ls_weighting_scheme calc
_refine_ls_wR_factor_gt 0.2926
_refine_ls_wR_factor_ref 0.2980
_reflns_number_gt 818
_reflns_number_total 953
_reflns_threshold_expression >2sigma(I)
_cod_data_source_file ic403080n_si_002.cif
_cod_data_source_block 2e
_cod_depositor_comments
;
The following automatic conversions were performed:

data item '_symmetry_cell_setting' value 'Hexagonal' was changed to
'hexagonal' in accordance with the
/home/saulius/struct/COD-crude-data/automatic-downloads/DataCite-retrospective/ACS/depositions/lib/dictionaries/cif_core.dic
dictionary named 'cif_core.dic' version 2.4.2 last updated on
2011-04-26.

Automatic conversion script
Id: cif_fix_values 6909 2019-04-08 15:41:33Z antanas 
;
_cod_original_sg_symbol_H-M P6/mcc
_cod_database_code 4350651

loop_
_symmetry_equiv_pos_as_xyz
'x, y, z'
'x-y, x, z'
'-y, x-y, z'
'-x, -y, z'
'-x+y, -x, z'
'y, -x+y, z'
'-y, -x, -z+1/2'
'x-y, -y, -z+1/2'
'x, x-y, -z+1/2'
'y, x, -z+1/2'
'-x+y, y, -z+1/2'
'-x, -x+y, -z+1/2'
'-x, -y, -z'
'-x+y, -x, -z'
'y, -x+y, -z'
'x, y, -z'
'x-y, x, -z'
'-y, x-y, -z'
'y, x, z-1/2'
'-x+y, y, z-1/2'
'-x, -x+y, z-1/2'
'-y, -x, z-1/2'
'x-y, -y, z-1/2'
'x, x-y, z-1/2'

loop_
_atom_site_label
_atom_site_type_symbol
_atom_site_fract_x
_atom_site_fract_y
_atom_site_fract_z
_atom_site_U_iso_or_equiv
_atom_site_adp_type
_atom_site_occupancy
_atom_site_symmetry_multiplicity
_atom_site_calc_flag
_atom_site_refinement_flags
_atom_site_disorder_assembly
_atom_site_disorder_group
Dy1 Dy 0.6667 0.3333 0.2500 0.0201(6) Uani 1 6 d S . .
Cd1 Cd 0.5000 0.0000 0.0000 0.0450(10) Uani 1 4 d S . .
C1 C 0.4598(15) 0.1305(18) 0.1398(9) 0.044(4) Uani 1 1 d . . .
C2 C 0.383(3) 0.183(3) 0.1786(18) 0.081(5) Uani 1 1 d U A 1
H2A H 0.3867 0.2503 0.1505 0.097 Uiso 1 1 calc R A 1
H2B H 0.2979 0.1198 0.1851 0.097 Uiso 1 1 calc R A 1
C2' C 0.387(3) 0.104(3) 0.2058(15) 0.081(5) Uani 1 1 d . A 2
H2'1 H 0.3874 0.0389 0.2344 0.097 Uiso 1 1 calc R A 2
H2'2 H 0.3028 0.0792 0.1930 0.097 Uiso 1 1 calc R A 2
O1 O 0.4457(19) 0.2228(9) 0.2500 0.053(5) Uani 1 2 d SU . .
O2 O 0.5679(11) 0.1802(12) 0.1556(7) 0.042(3) Uani 1 1 d . A .
O3 O 0.4111(12) 0.0620(11) 0.0844(6) 0.045(3) Uani 1 1 d . A .
O4 O 0.6721(18) 0.1867(18) 0.0000 0.057(5) Uani 1 2 d S . .
H4 H 0.6855 0.2149 0.0426 0.085 Uiso 0.50 1 calc PR . .
O5 O 1.0000 0.0000 0.2211(17) 0.030(5) Uani 1 6 d S . .
O6 O 0.0000 0.0000 0.0000 0.11(4) Uani 1 12 d S . .

loop_
_atom_site_aniso_label
_atom_site_aniso_U_11
_atom_site_aniso_U_22
_atom_site_aniso_U_33
_atom_site_aniso_U_23
_atom_site_aniso_U_13
_atom_site_aniso_U_12
Dy1 0.0257(7) 0.0257(7) 0.0090(8) 0.000 0.000 0.0128(3)
Cd1 0.0322(13) 0.0270(12) 0.077(3) 0.000 0.000 0.0159(10)
C1 0.035(8) 0.059(10) 0.020(7) -0.011(7) 0.006(6) 0.010(8)
C2 0.086(9) 0.079(9) 0.072(8) -0.003(7) -0.008(7) 0.038(7)
C2' 0.086(9) 0.079(9) 0.072(8) -0.003(7) -0.008(7) 0.038(7)
O1 0.044(7) 0.061(7) 0.049(8) -0.019(6) 0.000 0.022(4)
O2 0.044(6) 0.047(7) 0.036(6) -0.012(6) -0.005(5) 0.024(6)
O3 0.051(7) 0.049(7) 0.023(5) -0.016(5) 0.001(5) 0.016(6)
O4 0.041(10) 0.037(10) 0.075(14) 0.000 0.000 0.007(8)
O5 0.036(8) 0.036(8) 0.019(10) 0.000 0.000 0.018(4)
O6 0.021(13) 0.021(13) 0.29(14) 0.000 0.000 0.010(6)

loop_
_atom_type_symbol
_atom_type_description
_atom_type_scat_dispersion_real
_atom_type_scat_dispersion_imag
_atom_type_scat_source
C C 0.0033 0.0016 'International Tables Vol C Tables 4.2.6.8 and 6.1.1.4'
H H 0.0000 0.0000 'International Tables Vol C Tables 4.2.6.8 and 6.1.1.4'
Cd Cd -0.8075 1.2024 'International Tables Vol C Tables 4.2.6.8 and 6.1.1.4'
Dy Dy -0.1892 4.4098 'International Tables Vol C Tables 4.2.6.8 and 6.1.1.4'
O O 0.0106 0.0060 'International Tables Vol C Tables 4.2.6.8 and 6.1.1.4'

loop_
_geom_angle_atom_site_label_1
_geom_angle_atom_site_label_2
_geom_angle_atom_site_label_3
_geom_angle
_geom_angle_site_symmetry_1
_geom_angle_site_symmetry_3
O2 Dy1 O2 151.2(6) 7_665 .
O2 Dy1 O2 91.2(7) 7_665 3_655
O2 Dy1 O2 75.8(5) . 3_655
O2 Dy1 O2 75.8(5) 7_665 11_655
O2 Dy1 O2 91.2(7) . 11_655
O2 Dy1 O2 126.4(6) 3_655 11_655
O2 Dy1 O2 75.8(5) 7_665 9
O2 Dy1 O2 126.4(6) . 9
O2 Dy1 O2 151.2(6) 3_655 9
O2 Dy1 O2 75.8(5) 11_655 9
O2 Dy1 O2 126.4(6) 7_665 5_665
O2 Dy1 O2 75.8(5) . 5_665
O2 Dy1 O2 75.8(5) 3_655 5_665
O2 Dy1 O2 151.2(6) 11_655 5_665
O2 Dy1 O2 91.2(7) 9 5_665
O2 Dy1 O1 75.6(3) 7_665 3_655
O2 Dy1 O1 75.6(3) . 3_655
O2 Dy1 O1 63.2(3) 3_655 3_655
O2 Dy1 O1 63.2(3) 11_655 3_655
O2 Dy1 O1 134.4(3) 9 3_655
O2 Dy1 O1 134.4(3) 5_665 3_655
O2 Dy1 O1 63.2(3) 7_665 5_665
O2 Dy1 O1 134.4(3) . 5_665
O2 Dy1 O1 75.6(3) 3_655 5_665
O2 Dy1 O1 134.4(3) 11_655 5_665
O2 Dy1 O1 75.6(3) 9 5_665
O2 Dy1 O1 63.2(3) 5_665 5_665
O1 Dy1 O1 120.000(2) 3_655 5_665
O2 Dy1 O1 134.4(3) 7_665 .
O2 Dy1 O1 63.2(3) . .
O2 Dy1 O1 134.4(3) 3_655 .
O2 Dy1 O1 75.6(3) 11_655 .
O2 Dy1 O1 63.2(3) 9 .
O2 Dy1 O1 75.6(3) 5_665 .
O1 Dy1 O1 120.000(1) 3_655 .
O1 Dy1 O1 120.000(1) 5_665 .
O3 Cd1 O3 180.0(7) 16 4_655
O3 Cd1 O3 95.5(7) 16 13_655
O3 Cd1 O3 84.5(7) 4_655 13_655
O3 Cd1 O3 84.5(7) 16 .
O3 Cd1 O3 95.5(7) 4_655 .
O3 Cd1 O3 180.0(7) 13_655 .
O3 Cd1 O4 88.6(6) 16 13_655
O3 Cd1 O4 91.4(6) 4_655 13_655
O3 Cd1 O4 91.4(6) 13_655 13_655
O3 Cd1 O4 88.6(6) . 13_655
O3 Cd1 O4 91.4(6) 16 .
O3 Cd1 O4 88.6(6) 4_655 .
O3 Cd1 O4 88.6(6) 13_655 .
O3 Cd1 O4 91.4(6) . .
O4 Cd1 O4 180.0(16) 13_655 .
O2 C1 O3 125.0(16) . .
O2 C1 C2' 110.9(17) . .
O3 C1 C2' 116.8(17) . .
O2 C1 C2 116.7(18) . .
O3 C1 C2 116.2(18) . .
C2' C1 C2 43.8(16) . .
O1 C2 C1 101(2) . .
O1 C2 H2A 111.6 . .
C1 C2 H2A 111.6 . .
O1 C2 H2B 111.6 . .
C1 C2 H2B 111.6 . .
H2A C2 H2B 109.4 . .
C1 C2' O1 105(2) . .
C1 C2' H2'1 110.8 . .
O1 C2' H2'1 110.8 . .
C1 C2' H2'2 110.8 . .
O1 C2' H2'2 110.8 . .
H2'1 C2' H2'2 108.9 . .
C2 O1 C2 123(3) . 9
C2 O1 C2' 44.6(15) . .
C2 O1 C2' 108.1(18) 9 .
C2 O1 C2' 108.1(18) . 9
C2 O1 C2' 44.6(15) 9 9
C2' O1 C2' 130(3) . 9
C2 O1 Dy1 118.3(15) . .
C2 O1 Dy1 118.3(15) 9 .
C2' O1 Dy1 115.1(14) . .
C2' O1 Dy1 115.1(14) 9 .
C1 O2 Dy1 125.2(11) . .
C1 O3 Cd1 127.8(12) . .
Cd1 O4 H4 109.5 . .

loop_
_geom_bond_atom_site_label_1
_geom_bond_atom_site_label_2
_geom_bond_distance
_geom_bond_site_symmetry_2
Dy1 O2 2.393(12) 7_665
Dy1 O2 2.393(12) .
Dy1 O2 2.393(12) 3_655
Dy1 O2 2.393(12) 11_655
Dy1 O2 2.393(12) 9
Dy1 O2 2.393(12) 5_665
Dy1 O1 2.42(2) 3_655
Dy1 O1 2.42(2) 5_665
Dy1 O1 2.42(2) .
Cd1 O3 2.241(12) 16
Cd1 O3 2.241(12) 4_655
Cd1 O3 2.241(12) 13_655
Cd1 O3 2.241(12) .
Cd1 O4 2.271(18) 13_655
Cd1 O4 2.271(18) .
C1 O2 1.22(2) .
C1 O3 1.254(19) .
C1 C2' 1.43(3) .
C1 C2 1.58(4) .
C2 O1 1.45(3) .
C2 H2A 0.9700 .
C2 H2B 0.9700 .
C2' O1 1.52(3) .
C2' H2'1 0.9700 .
C2' H2'2 0.9700 .
O1 C2 1.45(3) 9
O1 C2' 1.52(3) 9
O4 H4 0.8200 .
O5 O5 1.03(6) 7_665

loop_
_geom_torsion_atom_site_label_1
_geom_torsion_atom_site_label_2
_geom_torsion_atom_site_label_3
_geom_torsion_atom_site_label_4
_geom_torsion
_geom_torsion_site_symmetry_1
_geom_torsion_site_symmetry_4
O2 C1 C2 O1 -32(3) . .
O3 C1 C2 O1 163.2(17) . .
C2' C1 C2 O1 61(2) . .
O2 C1 C2' O1 49(3) . .
O3 C1 C2' O1 -158.8(19) . .
C2 C1 C2' O1 -58(2) . .
C1 C2 O1 C2 -136(2) . 9
C1 C2 O1 C2' -54(2) . .
C1 C2 O1 C2' 177(2) . 9
C1 C2 O1 Dy1 44(2) . .
C1 C2' O1 C2 65(3) . .
C1 C2' O1 C2 -175(2) . 9
C1 C2' O1 C2' 140(2) . 9
C1 C2' O1 Dy1 -40(2) . .
O2 Dy1 O1 C2 175.5(14) 7_665 .
O2 Dy1 O1 C2 -32.9(14) . .
O2 Dy1 O1 C2 -4.5(14) 3_655 .
O2 Dy1 O1 C2 -131.8(14) 11_655 .
O2 Dy1 O1 C2 147.1(14) 9 .
O2 Dy1 O1 C2 48.2(14) 5_665 .
O1 Dy1 O1 C2 -85.1(14) 3_655 .
O1 Dy1 O1 C2 94.9(14) 5_665 .
O2 Dy1 O1 C2 -4.5(14) 7_665 9
O2 Dy1 O1 C2 147.1(14) . 9
O2 Dy1 O1 C2 175.5(14) 3_655 9
O2 Dy1 O1 C2 48.2(14) 11_655 9
O2 Dy1 O1 C2 -32.9(14) 9 9
O2 Dy1 O1 C2 -131.8(14) 5_665 9
O1 Dy1 O1 C2 94.9(14) 3_655 9
O1 Dy1 O1 C2 -85.1(14) 5_665 9
O2 Dy1 O1 C2' -134.4(13) 7_665 .
O2 Dy1 O1 C2' 17.2(13) . .
O2 Dy1 O1 C2' 45.6(13) 3_655 .
O2 Dy1 O1 C2' -81.6(13) 11_655 .
O2 Dy1 O1 C2' -162.8(13) 9 .
O2 Dy1 O1 C2' 98.4(13) 5_665 .
O1 Dy1 O1 C2' -34.9(12) 3_655 .
O1 Dy1 O1 C2' 145.1(12) 5_665 .
O2 Dy1 O1 C2' 45.6(13) 7_665 9
O2 Dy1 O1 C2' -162.8(13) . 9
O2 Dy1 O1 C2' -134.4(13) 3_655 9
O2 Dy1 O1 C2' 98.4(13) 11_655 9
O2 Dy1 O1 C2' 17.2(13) 9 9
O2 Dy1 O1 C2' -81.6(13) 5_665 9
O1 Dy1 O1 C2' 145.1(12) 3_655 9
O1 Dy1 O1 C2' -34.9(12) 5_665 9
O3 C1 O2 Dy1 170.5(15) . .
C2' C1 O2 Dy1 -40(3) . .
C2 C1 O2 Dy1 7(3) . .
O2 Dy1 O2 C1 147.7(16) 7_665 .
O2 Dy1 O2 C1 -146.9(15) 3_655 .
O2 Dy1 O2 C1 85.8(16) 11_655 .
O2 Dy1 O2 C1 12.6(14) 9 .
O2 Dy1 O2 C1 -68.2(17) 5_665 .
O1 Dy1 O2 C1 147.7(16) 3_655 .
O1 Dy1 O2 C1 -94.2(16) 5_665 .
O1 Dy1 O2 C1 12.6(14) . .
O2 C1 O3 Cd1 3(3) . .
C2' C1 O3 Cd1 -144.3(18) . .
C2 C1 O3 Cd1 166.5(16) . .
O3 Cd1 O3 C1 -130.0(15) 16 .
O3 Cd1 O3 C1 50.0(15) 4_655 .
O3 Cd1 O3 C1 0.0(7) 13_655 .
O4 Cd1 O3 C1 141.2(16) 13_655 .
O4 Cd1 O3 C1 -38.8(16) . .
